data_4125174
loop_
_publ_author_name
'Ip, Ho-Wang'
'Ng, Chun-Fai'
'Chow, Hak-Fun'
'Kuck, Dietmar'

_publ_section_title
;
 Three-Fold Scholl-Type Cycloheptatriene Ring Formation around a
 Tribenzotriquinacene Core: Toward Warped Graphenes.
;
_journal_issue 42
_journal_name_full 'Journal of the American Chemical Society'
_journal_page_first 13778
_journal_paper_doi 10.1021/jacs.6b05820
_journal_volume 138
_journal_year 2016
_chemical_formula_sum 'C57 H46 N2 O6'
_chemical_formula_weight 854.96
_space_group_crystal_system triclinic
_space_group_IT_number 2
_space_group_name_Hall '-P 1'
_space_group_name_H-M_alt 'P -1'
_symmetry_space_group_name_Hall '-P 1'
_symmetry_space_group_name_H-M 'P -1'
_atom_sites_solution_hydrogens geom
_audit_creation_method SHELXL-2014/7
_cell_angle_alpha 102.499(5)
_cell_angle_beta 99.728(6)
_cell_angle_gamma 92.966(6)
_cell_formula_units_Z 2
_cell_length_a 12.002(2)
_cell_length_b 12.2342(19)
_cell_length_c 15.114(3)
_cell_measurement_reflns_used 80
_cell_measurement_temperature 243(2)
_cell_measurement_theta_max 15
_cell_measurement_theta_min 15
_cell_volume 2126.5(6)
_computing_cell_refinement 'BRUKER D8VENTURE DIFFRACTOMETER'
_computing_data_collection 'BRUKER D8VENTURE DIFFRACTOMETER'
_computing_data_reduction 'BRUKER D8VENTURE DIFFRACTOMETER'
_computing_structure_refinement 'SHELXL-2014/7 (Sheldrick, 2014)'
_diffrn_ambient_temperature 243(2)
_diffrn_measured_fraction_theta_full 0.999
_diffrn_measured_fraction_theta_max 0.999
_diffrn_measurement_device_type 'BRUKER D8VENTURE DIFFRACTOMETER'
_diffrn_measurement_method 'PHI & OMEGA SCAN'
_diffrn_radiation_type MoK\a
_diffrn_radiation_wavelength 0.71073
_diffrn_reflns_av_R_equivalents 0.0734
_diffrn_reflns_av_unetI/netI 0.0441
_diffrn_reflns_Laue_measured_fraction_full 0.999
_diffrn_reflns_Laue_measured_fraction_max 0.999
_diffrn_reflns_limit_h_max 14
_diffrn_reflns_limit_h_min -14
_diffrn_reflns_limit_k_max 14
_diffrn_reflns_limit_k_min -14
_diffrn_reflns_limit_l_max 18
_diffrn_reflns_limit_l_min -18
_diffrn_reflns_number 71760
_diffrn_reflns_point_group_measured_fraction_full 0.999
_diffrn_reflns_point_group_measured_fraction_max 0.999
_diffrn_reflns_theta_full 25.242
_diffrn_reflns_theta_max 25.250
_diffrn_reflns_theta_min 2.421
_exptl_absorpt_coefficient_mu 0.086
_exptl_absorpt_correction_T_max 0.7456
_exptl_absorpt_correction_T_min 0.6151
_exptl_absorpt_correction_type multi-scan
_exptl_crystal_colour yellow
_exptl_crystal_density_diffrn 1.335
_exptl_crystal_description needle
_exptl_crystal_F_000 900
_exptl_crystal_size_max 0.300
_exptl_crystal_size_mid 0.100
_exptl_crystal_size_min 0.100
_refine_diff_density_max 0.237
_refine_diff_density_min -0.227
_refine_diff_density_rms 0.047
_refine_ls_extinction_coef 0.0138(10)
_refine_ls_extinction_expression Fc^*^=kFc[1+0.001xFc^2^\l^3^/sin(2\q)]^-1/4^
_refine_ls_extinction_method 'SHELXL-2014/7 (Sheldrick 2014'
_refine_ls_goodness_of_fit_ref 1.017
_refine_ls_hydrogen_treatment constr
_refine_ls_matrix_type full
_refine_ls_number_parameters 595
_refine_ls_number_reflns 7694
_refine_ls_number_restraints 0
_refine_ls_restrained_S_all 1.017
_refine_ls_R_factor_all 0.0972
_refine_ls_R_factor_gt 0.0538
_refine_ls_shift/su_max 0.000
_refine_ls_shift/su_mean 0.000
_refine_ls_structure_factor_coef Fsqd
_refine_ls_weighting_details 'w=1/[\s^2^(Fo^2^)+(0.0553P)^2^+1.1422P] where P=(Fo^2^+2Fc^2^)/3'
_refine_ls_weighting_scheme calc
_refine_ls_wR_factor_gt 0.1165
_refine_ls_wR_factor_ref 0.1369
_reflns_Friedel_coverage 0.000
_reflns_number_gt 5044
_reflns_number_total 7694
_reflns_threshold_expression 'I > 2\s(I)'
_cod_data_source_file ja6b05820_si_002.cif
_cod_data_source_block a
_cod_depositor_comments 'Adding full bibliography for 4125174.cif.'
_cod_database_code 4125174
_shelx_shelxl_version_number 2014/7
_shelx_space_group_comment
;
The symmetry employed for this shelxl refinement is uniquely defined
by the following loop, which should always be used as a source of
symmetry information in preference to the above space-group names.
They are only intended as comments.
;
_shelx_estimated_absorpt_t_min 0.975
_shelx_estimated_absorpt_t_max 0.991

loop_
_space_group_symop_operation_xyz
'x, y, z'
'-x, -y, -z'

loop_
_atom_site_label
_atom_site_type_symbol
_atom_site_fract_x
_atom_site_fract_y
_atom_site_fract_z
_atom_site_U_iso_or_equiv
_atom_site_adp_type
_atom_site_occupancy
_atom_site_site_symmetry_order
_atom_site_calc_flag
_atom_site_refinement_flags_posn
_atom_site_refinement_flags_adp
C1 C 0.6785(2) 0.34137(19) 0.29134(17) 0.0409(6) Uani 1 1 d . .
H1A H 0.6524 0.3273 0.2252 0.061 Uiso 1 1 calc R U
H1B H 0.7539 0.3167 0.3039 0.061 Uiso 1 1 calc R U
H1C H 0.6809 0.4212 0.3182 0.061 Uiso 1 1 calc R U
N1 N -0.0500(4) -0.0625(3) 0.3470(3) 0.0990(10) Uani 1 1 d . .
O1 O -0.04519(17) 0.4007(2) 0.16585(13) 0.0743(7) Uani 1 1 d . .
C2 C 0.59726(19) 0.27667(17) 0.33347(14) 0.0289(5) Uani 1 1 d . .
N2 N 0.2292(8) -0.0967(5) -0.0689(3) 0.172(2) Uani 1 1 d . .
O2 O -0.00077(15) 0.54789(15) 0.32531(13) 0.0581(5) Uani 1 1 d . .
C3 C 0.63352(18) 0.29238(17) 0.43999(14) 0.0270(5) Uani 1 1 d . .
H3 H 0.7040 0.3430 0.4655 0.032 Uiso 1 1 calc R U
O3 O 0.74801(15) 0.46002(14) 0.88656(11) 0.0477(5) Uani 1 1 d . .
O4 O 0.87066(16) 0.29193(16) 0.85805(11) 0.0559(5) Uani 1 1 d . .
C4 C 0.53377(18) 0.33491(16) 0.48063(14) 0.0261(5) Uani 1 1 d . .
O5 O 0.66237(15) -0.37689(14) 0.17150(13) 0.0544(5) Uani 1 1 d . .
C5 C 0.44396(19) 0.34463(16) 0.41292(14) 0.0275(5) Uani 1 1 d . .
C9 C 0.58699(18) 0.14720(17) 0.29300(14) 0.0286(5) Uani 1 1 d . .
H9 H 0.6351 0.1256 0.2461 0.034 Uiso 1 1 calc R U
C6 C 0.47360(19) 0.31169(17) 0.31855(14) 0.0297(5) Uani 1 1 d . .
H6 H 0.4652 0.3724 0.2846 0.036 Uiso 1 1 calc R U
O6 O 0.49228(15) -0.36163(13) 0.04639(11) 0.0473(5) Uani 1 1 d . .
C8 C 0.46297(19) 0.11393(17) 0.25499(14) 0.0283(5) Uani 1 1 d . .
C7 C 0.39956(19) 0.20585(17) 0.26890(14) 0.0292(5) Uani 1 1 d . .
C12 C 0.66293(18) 0.14804(17) 0.54145(15) 0.0285(5) Uani 1 1 d . .
C11 C 0.64469(17) 0.17608(17) 0.45614(14) 0.0259(5) Uani 1 1 d . .
C10 C 0.61798(18) 0.09559(17) 0.37456(14) 0.0267(5) Uani 1 1 d . .
C13 C 0.68233(18) 0.23597(17) 0.62878(14) 0.0294(5) Uani 1 1 d . .
C16 C 0.41842(19) 0.38001(17) 0.59330(15) 0.0307(5) Uani 1 1 d . .
H16 H 0.4089 0.3958 0.6551 0.037 Uiso 1 1 calc R U
C15 C 0.52322(19) 0.34867(17) 0.57282(15) 0.0284(5) Uani 1 1 d . .
C14 C 0.61661(18) 0.32820(17) 0.64351(14) 0.0286(5) Uani 1 1 d . .
C17 C 0.32835(19) 0.38858(17) 0.52550(15) 0.0316(5) Uani 1 1 d . .
H17 H 0.2591 0.4086 0.5426 0.038 Uiso 1 1 calc R U
C18 C 0.33706(19) 0.36848(17) 0.43245(15) 0.0298(5) Uani 1 1 d . .
C19 C 0.23900(19) 0.37115(18) 0.35819(15) 0.0319(5) Uani 1 1 d . .
C33 C 0.63345(19) -0.19806(18) 0.26864(15) 0.0330(5) Uani 1 1 d . .
H33 H 0.6947 -0.2047 0.3144 0.040 Uiso 1 1 calc R U
C20 C 0.1655(2) 0.45539(18) 0.37594(16) 0.0360(6) Uani 1 1 d . .
H20 H 0.1806 0.5070 0.4334 0.043 Uiso 1 1 calc R U
C32 C 0.6059(2) -0.28219(18) 0.18971(16) 0.0340(5) Uani 1 1 d . .
C21 C 0.0721(2) 0.4655(2) 0.31235(17) 0.0402(6) Uani 1 1 d . .
C31 C 0.51356(19) -0.27464(18) 0.12244(15) 0.0332(5) Uani 1 1 d . .
C22 C 0.0487(2) 0.3884(2) 0.22741(17) 0.0439(6) Uani 1 1 d . .
C30 C 0.45291(19) -0.18135(18) 0.13529(15) 0.0324(5) Uani 1 1 d . .
H30 H 0.3905 -0.1768 0.0899 0.039 Uiso 1 1 calc R U
C23 C 0.1181(2) 0.3036(2) 0.20986(17) 0.0421(6) Uani 1 1 d . .
H23 H 0.1006 0.2511 0.1529 0.051 Uiso 1 1 calc R U
C29 C 0.48175(19) -0.09327(17) 0.21414(15) 0.0294(5) Uani 1 1 d . .
C24 C 0.21406(19) 0.29197(18) 0.27323(15) 0.0336(5) Uani 1 1 d . .
C28 C 0.41249(19) 0.00485(17) 0.22080(14) 0.0299(5) Uani 1 1 d . .
C25 C 0.2815(2) 0.19438(18) 0.24948(15) 0.0329(5) Uani 1 1 d . .
C27 C 0.2941(2) -0.00650(19) 0.19479(15) 0.0343(6) Uani 1 1 d . .
H27 H 0.2567 -0.0781 0.1667 0.041 Uiso 1 1 calc R U
C26 C 0.2305(2) 0.08545(19) 0.20943(15) 0.0363(6) Uani 1 1 d . .
H26 H 0.1511 0.0741 0.1919 0.044 Uiso 1 1 calc R U
C41 C 0.63775(19) 0.40216(18) 0.73052(15) 0.0317(5) Uani 1 1 d . .
H41 H 0.5926 0.4624 0.7414 0.038 Uiso 1 1 calc R U
C34 C 0.57319(19) -0.10304(17) 0.28289(15) 0.0292(5) Uani 1 1 d . .
C40 C 0.7221(2) 0.38996(19) 0.80068(15) 0.0343(6) Uani 1 1 d . .
C35 C 0.60833(18) -0.01850(17) 0.37203(15) 0.0294(5) Uani 1 1 d . .
C39 C 0.78842(19) 0.29960(19) 0.78533(15) 0.0354(6) Uani 1 1 d . .
C36 C 0.63167(19) -0.04805(18) 0.45733(15) 0.0338(5) Uani 1 1 d . .
H36 H 0.6294 -0.1245 0.4589 0.041 Uiso 1 1 calc R U
C38 C 0.76721(19) 0.22472(19) 0.70121(15) 0.0344(6) Uani 1 1 d . .
H38 H 0.8114 0.1635 0.6919 0.041 Uiso 1 1 calc R U
C37 C 0.65811(19) 0.03274(18) 0.53952(15) 0.0332(5) Uani 1 1 d . .
H37 H 0.6732 0.0096 0.5954 0.040 Uiso 1 1 calc R U
C42 C 0.9621(3) 0.2305(3) 0.8386(2) 0.0826(11) Uani 1 1 d . .
H42A H 0.9893 0.2506 0.7868 0.124 Uiso 1 1 calc R U
H42B H 0.9377 0.1508 0.8233 0.124 Uiso 1 1 calc R U
H42C H 1.0228 0.2475 0.8922 0.124 Uiso 1 1 calc R U
C53 C 0.1345(5) -0.0444(6) -0.0529(4) 0.1263(18) Uani 1 1 d . .
H53 H 0.0659 -0.0885 -0.0591 0.152 Uiso 1 1 calc R U
C57 C 0.3262(7) -0.0354(11) -0.0560(5) 0.168(4) Uani 1 1 d . .
H57 H 0.3940 -0.0687 -0.0629 0.202 Uiso 1 1 calc R U
C56 C 0.3246(9) 0.0790(11) -0.0320(6) 0.197(5) Uani 1 1 d . .
H56 H 0.3912 0.1268 -0.0242 0.236 Uiso 1 1 calc R U
C55 C 0.2246(9) 0.1222(5) -0.0198(4) 0.144(3) Uani 1 1 d . .
H55 H 0.2231 0.2007 -0.0031 0.172 Uiso 1 1 calc R U
C54 C 0.1358(5) 0.0617(6) -0.0299(4) 0.1096(15) Uani 1 1 d . .
H54 H 0.0685 0.0946 -0.0204 0.132 Uiso 1 1 calc R U
C43 C 0.6814(3) 0.5525(2) 0.90560(18) 0.0559(8) Uani 1 1 d . .
H43A H 0.6905 0.6018 0.8644 0.084 Uiso 1 1 calc R U
H43B H 0.7064 0.5939 0.9690 0.084 Uiso 1 1 calc R U
H43C H 0.6022 0.5248 0.8963 0.084 Uiso 1 1 calc R U
C46 C 0.4009(2) -0.3566(2) -0.02570(18) 0.0554(8) Uani 1 1 d . .
H46A H 0.4169 -0.2931 -0.0518 0.083 Uiso 1 1 calc R U
H46B H 0.3314 -0.3480 -0.0011 0.083 Uiso 1 1 calc R U
H46C H 0.3919 -0.4255 -0.0733 0.083 Uiso 1 1 calc R U
C45 C -0.0369(3) 0.3930(4) 0.0777(2) 0.1121(16) Uani 1 1 d . .
H45A H -0.0405 0.3144 0.0465 0.168 Uiso 1 1 calc R U
H45B H 0.0349 0.4311 0.0748 0.168 Uiso 1 1 calc R U
H45C H -0.0989 0.4278 0.0480 0.168 Uiso 1 1 calc R U
C44 C 0.0243(3) 0.6317(2) 0.4087(2) 0.0623(8) Uani 1 1 d . .
H44A H 0.1002 0.6676 0.4155 0.094 Uiso 1 1 calc R U
H44B H 0.0200 0.5973 0.4603 0.094 Uiso 1 1 calc R U
H44C H -0.0302 0.6874 0.4073 0.094 Uiso 1 1 calc R U
C48 C 0.0435(4) -0.0106(5) 0.4036(3) 0.0968(13) Uani 1 1 d . .
H48 H 0.0906 -0.0532 0.4364 0.116 Uiso 1 1 calc R U
C47 C 0.7716(2) -0.3768(2) 0.2230(2) 0.0563(8) Uani 1 1 d . .
H47A H 0.8063 -0.4427 0.1959 0.085 Uiso 1 1 calc R U
H47B H 0.7660 -0.3782 0.2860 0.085 Uiso 1 1 calc R U
H47C H 0.8177 -0.3096 0.2224 0.085 Uiso 1 1 calc R U
C49 C 0.0748(3) 0.1011(5) 0.4167(3) 0.0970(13) Uani 1 1 d . .
H49 H 0.1421 0.1341 0.4573 0.116 Uiso 1 1 calc R U
C52 C -0.1131(3) 0.0020(4) 0.3022(3) 0.0941(12) Uani 1 1 d . .
H52 H -0.1796 -0.0325 0.2612 0.113 Uiso 1 1 calc R U
C51 C -0.0884(3) 0.1135(4) 0.3115(3) 0.0877(11) Uani 1 1 d . .
H51 H -0.1365 0.1547 0.2782 0.105 Uiso 1 1 calc R U
C50 C 0.0080(4) 0.1646(3) 0.3704(3) 0.0887(11) Uani 1 1 d . .
H50 H 0.0277 0.2420 0.3789 0.106 Uiso 1 1 calc R U

loop_
_atom_site_aniso_label
_atom_site_aniso_U_11
_atom_site_aniso_U_22
_atom_site_aniso_U_33
_atom_site_aniso_U_23
_atom_site_aniso_U_13
_atom_site_aniso_U_12
C1 0.0512(16) 0.0350(14) 0.0389(14) 0.0094(11) 0.0148(12) 0.0013(11)
N1 0.110(3) 0.093(2) 0.098(3) 0.015(2) 0.035(2) 0.022(2)
O1 0.0590(13) 0.1161(18) 0.0431(12) 0.0121(12) -0.0076(10) 0.0480(13)
C2 0.0367(13) 0.0227(11) 0.0271(12) 0.0047(9) 0.0059(10) 0.0042(10)
N2 0.235(7) 0.159(5) 0.108(4) 0.013(3) -0.003(5) 0.081(6)
O2 0.0490(11) 0.0566(12) 0.0601(12) 0.0006(10) -0.0048(9) 0.0310(9)
C3 0.0293(12) 0.0219(11) 0.0273(12) 0.0019(9) 0.0033(9) 0.0020(9)
O3 0.0583(12) 0.0489(11) 0.0270(9) -0.0059(8) -0.0005(8) 0.0131(9)
O4 0.0530(12) 0.0721(13) 0.0321(10) -0.0023(9) -0.0092(8) 0.0268(10)
C4 0.0304(12) 0.0164(10) 0.0299(12) 0.0030(9) 0.0039(10) 0.0023(9)
O5 0.0522(12) 0.0361(10) 0.0593(12) -0.0121(8) -0.0083(9) 0.0212(8)
C5 0.0359(13) 0.0182(11) 0.0275(12) 0.0051(9) 0.0029(10) 0.0055(9)
C9 0.0335(13) 0.0260(12) 0.0255(12) 0.0031(9) 0.0059(10) 0.0047(10)
C6 0.0385(13) 0.0241(11) 0.0266(12) 0.0080(9) 0.0027(10) 0.0075(10)
O6 0.0531(11) 0.0369(10) 0.0388(10) -0.0116(8) -0.0044(8) 0.0122(8)
C8 0.0361(13) 0.0274(12) 0.0203(11) 0.0044(9) 0.0032(9) 0.0056(10)
C7 0.0375(14) 0.0269(12) 0.0218(11) 0.0051(9) 0.0004(10) 0.0080(10)
C12 0.0272(12) 0.0262(12) 0.0286(12) 0.0026(10) -0.0008(9) 0.0063(9)
C11 0.0237(12) 0.0230(11) 0.0287(12) 0.0024(9) 0.0017(9) 0.0054(9)
C10 0.0272(12) 0.0267(12) 0.0249(11) 0.0041(9) 0.0025(9) 0.0066(9)
C13 0.0314(13) 0.0282(12) 0.0263(12) 0.0040(10) 0.0017(10) 0.0040(10)
C16 0.0388(14) 0.0260(12) 0.0273(12) 0.0038(10) 0.0073(10) 0.0083(10)
C15 0.0347(13) 0.0194(11) 0.0296(12) 0.0046(9) 0.0027(10) 0.0041(9)
C14 0.0314(13) 0.0258(12) 0.0277(12) 0.0052(10) 0.0041(10) 0.0026(9)
C17 0.0335(13) 0.0283(12) 0.0333(13) 0.0049(10) 0.0076(10) 0.0100(10)
C18 0.0345(13) 0.0213(11) 0.0320(13) 0.0051(9) 0.0013(10) 0.0078(9)
C19 0.0345(13) 0.0276(12) 0.0335(13) 0.0082(10) 0.0031(10) 0.0061(10)
C33 0.0359(13) 0.0271(12) 0.0329(13) 0.0044(10) -0.0006(10) 0.0067(10)
C20 0.0395(14) 0.0297(12) 0.0358(13) 0.0032(10) 0.0020(11) 0.0095(10)
C32 0.0378(14) 0.0240(12) 0.0384(14) 0.0019(10) 0.0072(11) 0.0072(10)
C21 0.0356(14) 0.0407(14) 0.0449(15) 0.0100(12) 0.0046(12) 0.0176(11)
C31 0.0384(14) 0.0255(12) 0.0312(13) -0.0025(10) 0.0056(11) 0.0012(10)
C22 0.0367(15) 0.0538(16) 0.0380(15) 0.0090(13) -0.0040(12) 0.0177(12)
C30 0.0349(13) 0.0306(13) 0.0282(12) 0.0034(10) 0.0006(10) 0.0036(10)
C23 0.0445(15) 0.0450(15) 0.0313(13) 0.0027(11) -0.0030(11) 0.0132(12)
C29 0.0334(13) 0.0246(11) 0.0289(12) 0.0042(10) 0.0047(10) 0.0019(10)
C24 0.0350(13) 0.0321(13) 0.0328(13) 0.0080(10) 0.0014(10) 0.0078(10)
C28 0.0389(14) 0.0275(12) 0.0220(11) 0.0039(9) 0.0026(10) 0.0077(10)
C25 0.0392(14) 0.0320(13) 0.0254(12) 0.0060(10) -0.0012(10) 0.0092(10)
C27 0.0378(14) 0.0283(12) 0.0308(13) 0.0007(10) -0.0029(11) 0.0036(10)
C26 0.0331(13) 0.0371(14) 0.0334(13) 0.0027(11) -0.0027(10) 0.0058(11)
C41 0.0366(13) 0.0278(12) 0.0307(13) 0.0051(10) 0.0068(10) 0.0065(10)
C34 0.0338(13) 0.0237(12) 0.0283(12) 0.0021(9) 0.0048(10) 0.0038(10)
C40 0.0414(14) 0.0336(13) 0.0235(12) 0.0000(10) 0.0033(10) 0.0004(11)
C35 0.0302(13) 0.0274(12) 0.0276(12) 0.0024(10) 0.0000(10) 0.0074(10)
C39 0.0343(14) 0.0414(14) 0.0273(12) 0.0064(11) -0.0018(10) 0.0069(11)
C36 0.0403(14) 0.0231(12) 0.0355(13) 0.0054(10) 0.0003(11) 0.0075(10)
C38 0.0359(14) 0.0345(13) 0.0311(13) 0.0044(10) 0.0036(11) 0.0106(10)
C37 0.0390(14) 0.0311(13) 0.0285(12) 0.0082(10) -0.0007(10) 0.0099(10)
C42 0.048(2) 0.130(3) 0.061(2) 0.010(2) -0.0061(16) 0.034(2)
C53 0.100(4) 0.129(5) 0.131(5) 0.018(4) -0.014(3) -0.003(4)
C57 0.097(5) 0.352(14) 0.092(4) 0.100(7) 0.039(4) 0.074(7)
C56 0.152(8) 0.292(13) 0.173(8) 0.134(9) 0.030(6) -0.084(8)
C55 0.223(8) 0.090(4) 0.117(4) 0.034(3) 0.027(6) -0.021(5)
C54 0.112(4) 0.114(4) 0.113(4) 0.038(4) 0.024(3) 0.044(4)
C43 0.080(2) 0.0437(16) 0.0370(15) -0.0075(12) 0.0098(14) 0.0144(15)
C46 0.067(2) 0.0455(16) 0.0369(15) -0.0103(12) -0.0109(14) 0.0067(14)
C45 0.073(3) 0.212(5) 0.054(2) 0.052(3) -0.0123(19) 0.034(3)
C44 0.0606(19) 0.0519(17) 0.067(2) -0.0029(15) 0.0037(16) 0.0280(15)
C48 0.093(3) 0.119(4) 0.085(3) 0.023(3) 0.024(3) 0.050(3)
C47 0.0409(16) 0.0513(17) 0.073(2) 0.0055(15) 0.0059(15) 0.0180(13)
C49 0.063(3) 0.140(4) 0.077(3) 0.006(3) 0.007(2) 0.010(3)
C52 0.070(3) 0.107(3) 0.097(3) 0.017(3) 0.007(2) -0.006(2)
C51 0.070(3) 0.096(3) 0.101(3) 0.033(2) 0.011(2) 0.012(2)
C50 0.088(3) 0.083(3) 0.097(3) 0.016(2) 0.034(2) -0.006(2)

loop_
_atom_type_symbol
_atom_type_description
_atom_type_scat_dispersion_real
_atom_type_scat_dispersion_imag
_atom_type_scat_source
C C 0.0033 0.0016 'International Tables Vol C Tables 4.2.6.8 and 6.1.1.4'
H H 0.0000 0.0000 'International Tables Vol C Tables 4.2.6.8 and 6.1.1.4'
N N 0.0061 0.0033 'International Tables Vol C Tables 4.2.6.8 and 6.1.1.4'
O O 0.0106 0.0060 'International Tables Vol C Tables 4.2.6.8 and 6.1.1.4'

loop_
_geom_angle_atom_site_label_1
_geom_angle_atom_site_label_2
_geom_angle_atom_site_label_3
_geom_angle
C2 C1 H1A 109.5
C2 C1 H1B 109.5
H1A C1 H1B 109.5
C2 C1 H1C 109.5
H1A C1 H1C 109.5
H1B C1 H1C 109.5
C48 N1 C52 115.6(4)
C45 O1 C22 119.1(2)
C1 C2 C6 113.53(18)
C1 C2 C9 112.87(18)
C6 C2 C9 105.63(17)
C1 C2 C3 113.32(18)
C6 C2 C3 105.26(17)
C9 C2 C3 105.48(16)
C57 N2 C53 118.9(7)
C21 O2 C44 117.73(19)
C4 C3 C11 106.61(17)
C4 C3 C2 105.88(17)
C11 C3 C2 105.81(16)
C4 C3 H3 112.7
C11 C3 H3 112.7
C2 C3 H3 112.7
C40 O3 C43 117.53(19)
C39 O4 C42 117.8(2)
C5 C4 C15 122.1(2)
C5 C4 C3 111.57(18)
C15 C4 C3 125.77(19)
C32 O5 C47 118.43(19)
C4 C5 C18 122.2(2)
C4 C5 C6 111.20(19)
C18 C5 C6 126.17(19)
C8 C9 C10 107.22(18)
C8 C9 C2 105.80(17)
C10 C9 C2 105.57(17)
C8 C9 H9 112.6
C10 C9 H9 112.6
C2 C9 H9 112.6
C5 C6 C7 106.62(18)
C5 C6 C2 106.08(17)
C7 C6 C2 105.78(17)
C5 C6 H6 112.6
C7 C6 H6 112.6
C2 C6 H6 112.6
C31 O6 C46 118.00(18)
C28 C8 C7 122.1(2)
C28 C8 C9 126.00(19)
C7 C8 C9 111.42(18)
C8 C7 C25 122.1(2)
C8 C7 C6 111.33(19)
C25 C7 C6 126.03(19)
C11 C12 C37 115.97(19)
C11 C12 C13 121.33(19)
C37 C12 C13 122.67(19)
C10 C11 C12 122.08(19)
C10 C11 C3 111.33(18)
C12 C11 C3 125.97(18)
C11 C10 C35 122.36(19)
C11 C10 C9 111.80(18)
C35 C10 C9 125.40(19)
C38 C13 C14 118.24(19)
C38 C13 C12 118.53(19)
C14 C13 C12 123.19(18)
C17 C16 C15 122.1(2)
C17 C16 H16 119.0
C15 C16 H16 119.0
C4 C15 C16 115.66(19)
C4 C15 C14 121.7(2)
C16 C15 C14 122.6(2)
C41 C14 C13 118.32(19)
C41 C14 C15 118.17(19)
C13 C14 C15 123.47(19)
C16 C17 C18 122.1(2)
C16 C17 H17 119.0
C18 C17 H17 119.0
C5 C18 C17 115.7(2)
C5 C18 C19 121.7(2)
C17 C18 C19 122.6(2)
C20 C19 C24 118.5(2)
C20 C19 C18 117.6(2)
C24 C19 C18 123.77(19)
C32 C33 C34 122.0(2)
C32 C33 H33 119.0
C34 C33 H33 119.0
C21 C20 C19 122.5(2)
C21 C20 H20 118.7
C19 C20 H20 118.7
O5 C32 C33 124.7(2)
O5 C32 C31 115.81(19)
C33 C32 C31 119.5(2)
O2 C21 C20 124.9(2)
O2 C21 C22 116.2(2)
C20 C21 C22 118.9(2)
O6 C31 C30 125.0(2)
O6 C31 C32 115.66(19)
C30 C31 C32 119.3(2)
O1 C22 C23 123.3(2)
O1 C22 C21 117.4(2)
C23 C22 C21 119.3(2)
C31 C30 C29 121.9(2)
C31 C30 H30 119.0
C29 C30 H30 119.0
C22 C23 C24 122.8(2)
C22 C23 H23 118.6
C24 C23 H23 118.6
C30 C29 C34 118.34(19)
C30 C29 C28 117.92(19)
C34 C29 C28 123.73(19)
C23 C24 C19 117.9(2)
C23 C24 C25 118.9(2)
C19 C24 C25 123.18(19)
C8 C28 C27 116.05(19)
C8 C28 C29 121.1(2)
C27 C28 C29 122.83(19)
C7 C25 C26 116.0(2)
C7 C25 C24 121.7(2)
C26 C25 C24 122.3(2)
C26 C27 C28 121.7(2)
C26 C27 H27 119.1
C28 C27 H27 119.1
C27 C26 C25 121.8(2)
C27 C26 H26 119.1
C25 C26 H26 119.1
C40 C41 C14 122.5(2)
C40 C41 H41 118.8
C14 C41 H41 118.8
C33 C34 C29 118.83(19)
C33 C34 C35 117.54(19)
C29 C34 C35 123.61(18)
O3 C40 C41 125.3(2)
O3 C40 C39 115.7(2)
C41 C40 C39 119.0(2)
C10 C35 C36 116.11(19)
C10 C35 C34 120.94(19)
C36 C35 C34 122.94(19)
O4 C39 C38 124.5(2)
O4 C39 C40 116.2(2)
C38 C39 C40 119.3(2)
C37 C36 C35 121.6(2)
C37 C36 H36 119.2
C35 C36 H36 119.2
C39 C38 C13 122.6(2)
C39 C38 H38 118.7
C13 C38 H38 118.7
C36 C37 C12 121.7(2)
C36 C37 H37 119.1
C12 C37 H37 119.1
O4 C42 H42A 109.5
O4 C42 H42B 109.5
H42A C42 H42B 109.5
O4 C42 H42C 109.5
H42A C42 H42C 109.5
H42B C42 H42C 109.5
C54 C53 N2 122.2(6)
C54 C53 H53 118.9
N2 C53 H53 118.9
N2 C57 C56 117.3(8)
N2 C57 H57 121.3
C56 C57 H57 121.3
C55 C56 C57 118.6(8)
C55 C56 H56 120.7
C57 C56 H56 120.7
C54 C55 C56 122.1(7)
C54 C55 H55 118.9
C56 C55 H55 118.9
C55 C54 C53 120.7(6)
C55 C54 H54 119.7
C53 C54 H54 119.7
O3 C43 H43A 109.5
O3 C43 H43B 109.5
H43A C43 H43B 109.5
O3 C43 H43C 109.5
H43A C43 H43C 109.5
H43B C43 H43C 109.5
O6 C46 H46A 109.5
O6 C46 H46B 109.5
H46A C46 H46B 109.5
O6 C46 H46C 109.5
H46A C46 H46C 109.5
H46B C46 H46C 109.5
O1 C45 H45A 109.5
O1 C45 H45B 109.5
H45A C45 H45B 109.5
O1 C45 H45C 109.5
H45A C45 H45C 109.5
H45B C45 H45C 109.5
O2 C44 H44A 109.5
O2 C44 H44B 109.5
H44A C44 H44B 109.5
O2 C44 H44C 109.5
H44A C44 H44C 109.5
H44B C44 H44C 109.5
N1 C48 C49 123.4(4)
N1 C48 H48 118.3
C49 C48 H48 118.3
O5 C47 H47A 109.5
O5 C47 H47B 109.5
H47A C47 H47B 109.5
O5 C47 H47C 109.5
H47A C47 H47C 109.5
H47B C47 H47C 109.5
C50 C49 C48 119.4(4)
C50 C49 H49 120.3
C48 C49 H49 120.3
N1 C52 C51 124.6(4)
N1 C52 H52 117.7
C51 C52 H52 117.7
C52 C51 C50 118.4(4)
C52 C51 H51 120.8
C50 C51 H51 120.8
C49 C50 C51 118.5(4)
C49 C50 H50 120.8
C51 C50 H50 120.8

loop_
_geom_bond_atom_site_label_1
_geom_bond_atom_site_label_2
_geom_bond_distance
C1 C2 1.527(3)
C1 H1A 0.9700
C1 H1B 0.9700
C1 H1C 0.9700
N1 C48 1.328(5)
N1 C52 1.332(5)
O1 C45 1.336(4)
O1 C22 1.372(3)
C2 C6 1.560(3)
C2 C9 1.560(3)
C2 C3 1.562(3)
N2 C57 1.313(9)
N2 C53 1.365(7)
O2 C21 1.373(3)
O2 C44 1.417(3)
C3 C4 1.502(3)
C3 C11 1.504(3)
C3 H3 0.9900
O3 C40 1.368(3)
O3 C43 1.426(3)
O4 C39 1.371(3)
O4 C42 1.398(3)
C4 C5 1.384(3)
C4 C15 1.395(3)
O5 C32 1.373(3)
O5 C47 1.406(3)
C5 C18 1.396(3)
C5 C6 1.504(3)
C9 C8 1.503(3)
C9 C10 1.504(3)
C9 H9 0.9900
C6 C7 1.505(3)
C6 H6 0.9900
O6 C31 1.365(3)
O6 C46 1.423(3)
C8 C28 1.388(3)
C8 C7 1.389(3)
C7 C25 1.390(3)
C12 C11 1.390(3)
C12 C37 1.403(3)
C12 C13 1.486(3)
C11 C10 1.379(3)
C10 C35 1.386(3)
C13 C38 1.399(3)
C13 C14 1.410(3)
C16 C17 1.383(3)
C16 C15 1.398(3)
C16 H16 0.9400
C15 C14 1.483(3)
C14 C41 1.400(3)
C17 C18 1.397(3)
C17 H17 0.9400
C18 C19 1.490(3)
C19 C20 1.402(3)
C19 C24 1.407(3)
C33 C32 1.375(3)
C33 C34 1.397(3)
C33 H33 0.9400
C20 C21 1.377(3)
C20 H20 0.9400
C32 C31 1.393(3)
C21 C22 1.394(3)
C31 C30 1.381(3)
C22 C23 1.373(3)
C30 C29 1.403(3)
C30 H30 0.9400
C23 C24 1.402(3)
C23 H23 0.9400
C29 C34 1.407(3)
C29 C28 1.490(3)
C24 C25 1.491(3)
C28 C27 1.399(3)
C25 C26 1.400(3)
C27 C26 1.391(3)
C27 H27 0.9400
C26 H26 0.9400
C41 C40 1.376(3)
C41 H41 0.9400
C34 C35 1.491(3)
C40 C39 1.397(3)
C35 C36 1.400(3)
C39 C38 1.372(3)
C36 C37 1.387(3)
C36 H36 0.9400
C38 H38 0.9400
C37 H37 0.9400
C42 H42A 0.9700
C42 H42B 0.9700
C42 H42C 0.9700
C53 C54 1.267(7)
C53 H53 0.9400
C57 C56 1.370(11)
C57 H57 0.9400
C56 C55 1.362(10)
C56 H56 0.9400
C55 C54 1.233(8)
C55 H55 0.9400
C54 H54 0.9400
C43 H43A 0.9700
C43 H43B 0.9700
C43 H43C 0.9700
C46 H46A 0.9700
C46 H46B 0.9700
C46 H46C 0.9700
C45 H45A 0.9700
C45 H45B 0.9700
C45 H45C 0.9700
C44 H44A 0.9700
C44 H44B 0.9700
C44 H44C 0.9700
C48 C49 1.361(6)
C48 H48 0.9400
C47 H47A 0.9700
C47 H47B 0.9700
C47 H47C 0.9700
C49 C50 1.358(6)
C49 H49 0.9400
C52 C51 1.352(5)
C52 H52 0.9400
C51 C50 1.363(5)
C51 H51 0.9400
C50 H50 0.9400

loop_
_geom_torsion_atom_site_label_1
_geom_torsion_atom_site_label_2
_geom_torsion_atom_site_label_3
_geom_torsion_atom_site_label_4
_geom_torsion
C1 C2 C3 C4 124.22(19)
C6 C2 C3 C4 -0.4(2)
C9 C2 C3 C4 -111.83(18)
C1 C2 C3 C11 -122.86(19)
C6 C2 C3 C11 112.51(18)
C9 C2 C3 C11 1.1(2)
C11 C3 C4 C5 -111.46(19)
C2 C3 C4 C5 0.9(2)
C11 C3 C4 C15 59.9(3)
C2 C3 C4 C15 172.28(19)
C15 C4 C5 C18 -0.2(3)
C3 C4 C5 C18 171.56(19)
C15 C4 C5 C6 -172.79(19)
C3 C4 C5 C6 -1.0(2)
C1 C2 C9 C8 -123.0(2)
C6 C2 C9 C8 1.6(2)
C3 C2 C9 C8 112.80(18)
C1 C2 C9 C10 123.6(2)
C6 C2 C9 C10 -111.83(18)
C3 C2 C9 C10 -0.7(2)
C4 C5 C6 C7 113.16(19)
C18 C5 C6 C7 -59.1(3)
C4 C5 C6 C2 0.7(2)
C18 C5 C6 C2 -171.51(19)
C1 C2 C6 C5 -124.65(19)
C9 C2 C6 C5 111.16(18)
C3 C2 C6 C5 -0.2(2)
C1 C2 C6 C7 122.34(19)
C9 C2 C6 C7 -1.9(2)
C3 C2 C6 C7 -113.17(18)
C10 C9 C8 C28 -60.5(3)
C2 C9 C8 C28 -172.9(2)
C10 C9 C8 C7 111.5(2)
C2 C9 C8 C7 -0.8(2)
C28 C8 C7 C25 0.0(3)
C9 C8 C7 C25 -172.4(2)
C28 C8 C7 C6 172.01(19)
C9 C8 C7 C6 -0.4(2)
C5 C6 C7 C8 -111.2(2)
C2 C6 C7 C8 1.4(2)
C5 C6 C7 C25 60.4(3)
C2 C6 C7 C25 173.0(2)
C37 C12 C11 C10 3.1(3)
C13 C12 C11 C10 -174.9(2)
C37 C12 C11 C3 173.2(2)
C13 C12 C11 C3 -4.8(3)
C4 C3 C11 C10 111.2(2)
C2 C3 C11 C10 -1.2(2)
C4 C3 C11 C12 -59.8(3)
C2 C3 C11 C12 -172.3(2)
C12 C11 C10 C35 -0.5(3)
C3 C11 C10 C35 -172.0(2)
C12 C11 C10 C9 172.3(2)
C3 C11 C10 C9 0.8(3)
C8 C9 C10 C11 -112.5(2)
C2 C9 C10 C11 0.0(2)
C8 C9 C10 C35 60.0(3)
C2 C9 C10 C35 172.4(2)
C11 C12 C13 C38 -137.5(2)
C37 C12 C13 C38 44.7(3)
C11 C12 C13 C14 44.9(3)
C37 C12 C13 C14 -132.9(2)
C5 C4 C15 C16 -4.0(3)
C3 C4 C15 C16 -174.50(19)
C5 C4 C15 C14 174.47(19)
C3 C4 C15 C14 3.9(3)
C17 C16 C15 C4 4.7(3)
C17 C16 C15 C14 -173.78(19)
C38 C13 C14 C41 -1.6(3)
C12 C13 C14 C41 176.1(2)
C38 C13 C14 C15 -179.1(2)
C12 C13 C14 C15 -1.5(3)
C4 C15 C14 C41 139.8(2)
C16 C15 C14 C41 -41.9(3)
C4 C15 C14 C13 -42.6(3)
C16 C15 C14 C13 135.7(2)
C15 C16 C17 C18 -1.2(3)
C4 C5 C18 C17 3.7(3)
C6 C5 C18 C17 175.15(19)
C4 C5 C18 C19 -175.82(19)
C6 C5 C18 C19 -4.4(3)
C16 C17 C18 C5 -3.0(3)
C16 C17 C18 C19 176.5(2)
C5 C18 C19 C20 -140.3(2)
C17 C18 C19 C20 40.2(3)
C5 C18 C19 C24 42.0(3)
C17 C18 C19 C24 -137.4(2)
C24 C19 C20 C21 -2.0(4)
C18 C19 C20 C21 -179.8(2)
C47 O5 C32 C33 -17.4(4)
C47 O5 C32 C31 163.6(2)
C34 C33 C32 O5 179.5(2)
C34 C33 C32 C31 -1.6(4)
C44 O2 C21 C20 2.7(4)
C44 O2 C21 C22 -176.3(3)
C19 C20 C21 O2 -178.3(2)
C19 C20 C21 C22 0.7(4)
C46 O6 C31 C30 0.1(4)
C46 O6 C31 C32 -178.2(2)
O5 C32 C31 O6 -1.0(3)
C33 C32 C31 O6 180.0(2)
O5 C32 C31 C30 -179.4(2)
C33 C32 C31 C30 1.5(3)
C45 O1 C22 C23 -46.5(5)
C45 O1 C22 C21 134.8(3)
O2 C21 C22 O1 -1.1(4)
C20 C21 C22 O1 179.8(2)
O2 C21 C22 C23 -179.9(2)
C20 C21 C22 C23 1.0(4)
O6 C31 C30 C29 -178.0(2)
C32 C31 C30 C29 0.3(3)
O1 C22 C23 C24 179.9(3)
C21 C22 C23 C24 -1.4(4)
C31 C30 C29 C34 -2.0(3)
C31 C30 C29 C28 178.8(2)
C22 C23 C24 C19 0.1(4)
C22 C23 C24 C25 177.5(2)
C20 C19 C24 C23 1.6(3)
C18 C19 C24 C23 179.2(2)
C20 C19 C24 C25 -175.7(2)
C18 C19 C24 C25 1.9(4)
C7 C8 C28 C27 4.5(3)
C9 C8 C28 C27 175.7(2)
C7 C8 C28 C29 -174.6(2)
C9 C8 C28 C29 -3.4(3)
C30 C29 C28 C8 -139.4(2)
C34 C29 C28 C8 41.5(3)
C30 C29 C28 C27 41.6(3)
C34 C29 C28 C27 -137.5(2)
C8 C7 C25 C26 -4.0(3)
C6 C7 C25 C26 -174.8(2)
C8 C7 C25 C24 173.9(2)
C6 C7 C25 C24 3.1(3)
C23 C24 C25 C7 138.8(2)
C19 C24 C25 C7 -44.0(3)
C23 C24 C25 C26 -43.5(3)
C19 C24 C25 C26 133.8(2)
C8 C28 C27 C26 -5.0(3)
C29 C28 C27 C26 174.1(2)
C28 C27 C26 C25 1.1(4)
C7 C25 C26 C27 3.4(3)
C24 C25 C26 C27 -174.4(2)
C13 C14 C41 C40 2.0(3)
C15 C14 C41 C40 179.7(2)
C32 C33 C34 C29 -0.2(3)
C32 C33 C34 C35 178.4(2)
C30 C29 C34 C33 1.9(3)
C28 C29 C34 C33 -178.9(2)
C30 C29 C34 C35 -176.5(2)
C28 C29 C34 C35 2.6(3)
C43 O3 C40 C41 0.8(4)
C43 O3 C40 C39 -179.2(2)
C14 C41 C40 O3 179.0(2)
C14 C41 C40 C39 -0.9(4)
C11 C10 C35 C36 -2.4(3)
C9 C10 C35 C36 -174.1(2)
C11 C10 C35 C34 176.7(2)
C9 C10 C35 C34 4.9(3)
C33 C34 C35 C10 135.9(2)
C29 C34 C35 C10 -45.7(3)
C33 C34 C35 C36 -45.1(3)
C29 C34 C35 C36 133.3(2)
C42 O4 C39 C38 22.8(4)
C42 O4 C39 C40 -158.1(3)
O3 C40 C39 O4 0.3(3)
C41 C40 C39 O4 -179.7(2)
O3 C40 C39 C38 179.4(2)
C41 C40 C39 C38 -0.6(4)
C10 C35 C36 C37 2.6(3)
C34 C35 C36 C37 -176.4(2)
O4 C39 C38 C13 -179.9(2)
C40 C39 C38 C13 1.1(4)
C14 C13 C38 C39 0.1(3)
C12 C13 C38 C39 -177.7(2)
C35 C36 C37 C12 -0.1(4)
C11 C12 C37 C36 -2.8(3)
C13 C12 C37 C36 175.2(2)
C57 N2 C53 C54 3.2(9)
C53 N2 C57 C56 -3.7(10)
N2 C57 C56 C55 2.4(12)
C57 C56 C55 C54 -0.2(12)
C56 C55 C54 C53 -0.4(10)
N2 C53 C54 C55 -1.0(9)
C52 N1 C48 C49 0.3(6)
N1 C48 C49 C50 0.3(7)
C48 N1 C52 C51 -0.6(6)
N1 C52 C51 C50 0.3(7)
C48 C49 C50 C51 -0.5(6)
C52 C51 C50 C49 0.3(6)
